data_9001732
loop_
_publ_author_name
'Yang, H.'
'Smyth, J. R.'

_publ_section_title
;
 Crystal structure of a P2_1/m ferromagnesian cummingtonite at 140 K
 T = 140 K
;
_journal_name_full 'American Mineralogist'
_journal_page_first 363
_journal_page_last 368
_journal_volume 81
_journal_year 1996
_chemical_formula_sum 'Fe2.559 Mg4.441 O24 Si8'
_chemical_name_mineral Cummingtonite
_space_group_IT_number 11
_symmetry_space_group_name_Hall '-P 2yb'
_symmetry_space_group_name_H-M 'P 1 21/m 1'
_cell_angle_alpha 90
_cell_angle_beta 102.11
_cell_angle_gamma 90
_cell_length_a 9.492
_cell_length_b 18.093
_cell_length_c 5.292
_cell_formula_units_Z 2
_cell_volume 888.617
_database_code_amcsd 0001788
_diffrn_ambient_temperature 140
_exptl_crystal_density_diffrn 3.212
_cod_original_formula_sum '(Mg4.441 Fe2.559) Si8 O24'
_cod_database_code 9001732

loop_
_space_group_symop_operation_xyz
x,y,z
x,1/2-y,z
-x,1/2+y,-z
-x,-y,-z

loop_
_atom_site_aniso_label
_atom_site_aniso_U_11
_atom_site_aniso_U_22
_atom_site_aniso_U_33
_atom_site_aniso_U_12
_atom_site_aniso_U_13
_atom_site_aniso_U_23
Mg1 0.00567 0.00332 0.00298 -0.00085 0.00122 0.00047
Fe1 0.00567 0.00332 0.00298 -0.00085 0.00122 0.00047
Mg2 0.00611 0.00498 0.00298 -0.00085 0.00049 0.00000
Fe2 0.00611 0.00498 0.00298 -0.00085 0.00049 0.00000
Mg3 0.00567 0.00498 0.00326 0.00000 0.00049 0.00000
Fe3 0.00567 0.00498 0.00326 0.00000 0.00049 0.00000
Mg4 0.00611 0.00663 0.00203 0.00000 0.00146 0.00000
Fe4 0.00611 0.00663 0.00203 0.00000 0.00146 0.00000
Si1a 0.00349 0.00332 0.00271 0.00000 -0.00024 0.00000
Si1b 0.00611 0.00332 0.00231 -0.00085 0.00097 0.00000
Si2a 0.00567 0.00332 0.00285 -0.00085 0.00024 0.00000
Si2b 0.00349 0.00498 0.00203 -0.00085 -0.00073 0.00047
O1a 0.00349 0.00663 0.00258 0.00000 0.00049 -0.00095
O1b 0.00829 0.00166 0.00597 0.00085 0.00122 0.00190
O2a 0.00611 0.00498 0.00637 -0.00170 0.00243 0.00000
O2b 0.00393 0.00498 0.00583 0.00085 0.00049 0.00190
O3a 0.01047 0.00663 0.00475 0.00000 0.00243 0.00000
O3b 0.00655 0.00332 0.00488 0.00000 0.00024 0.00000
O4a 0.00436 0.00332 0.00637 -0.00170 -0.00122 0.00142
O4b 0.01091 0.00995 0.00502 -0.00255 0.00219 -0.00190
O5a 0.00567 0.00829 0.00488 -0.00085 0.00073 0.00474
O5b 0.00698 0.00498 0.00339 0.00085 0.00024 0.00095
O6a 0.00655 0.00995 0.00529 0.00170 -0.00122 -0.00190
O6b 0.00480 0.00995 0.00393 0.00170 -0.00049 -0.00142
O7a 0.00916 0.00829 0.00434 0.00000 -0.00049 0.00000
O7b 0.00524 0.00332 0.00787 0.00000 0.00389 0.00000

loop_
_atom_site_label
_atom_site_fract_x
_atom_site_fract_y
_atom_site_fract_z
_atom_site_occupancy
Mg1 -0.24960 0.33690 0.48880 0.80000
Fe1 -0.24960 0.33690 0.48880 0.20000
Mg2 -0.25030 0.42700 0.98860 0.91100
Fe2 -0.25030 0.42700 0.98860 0.08900
Mg3 -0.24910 0.25000 0.99050 0.83100
Fe3 -0.24910 0.25000 0.99050 0.16900
Mg4 -0.25220 0.50940 0.48480 0.09400
Fe4 -0.25220 0.50940 0.48480 0.90600
Si1a 0.03850 0.33460 0.26260 1.00000
Si1b 0.53780 0.83350 0.28740 1.00000
Si2a 0.04600 0.42000 0.76880 1.00000
Si2b 0.54940 0.91750 0.79370 1.00000
O1a -0.13520 0.33680 0.19920 1.00000
O1b 0.36470 0.83740 0.21940 1.00000
O2a -0.12800 0.42220 0.70570 1.00000
O2b 0.37500 0.92230 0.73160 1.00000
O3a -0.13360 0.25000 0.69860 1.00000
O3b 0.36130 0.75000 0.71710 1.00000
O4a 0.12800 0.49770 0.78110 1.00000
O4b 0.63290 0.99290 0.76130 1.00000
O5a 0.10100 0.37330 0.03410 1.00000
O5b 0.60320 0.88710 0.09050 1.00000
O6a 0.10350 0.37830 0.53130 1.00000
O6b 0.59740 0.86050 0.58270 1.00000
O7a 0.09480 0.25000 0.29170 1.00000
O7b 0.59250 0.75000 0.25790 1.00000

loop_
_cod_related_entry_id
_cod_related_entry_database
_cod_related_entry_code
1 AMCSD 0001788
